data_4066161
loop_
_publ_author_name
'Carrella, Luca M.'
'F\"orster, Christoph'
'Kennedy, Alan R.'
'Klett, Jan'
'Mulvey, Robert E.'
'Rentschler, Eva'

_publ_section_title
;
 Synthesis and Structure of a Potassium Potassiochromate: A
 Bis-Chromium(II) Molecule Held Together by Near-Square-Planar
 Potassium&#x2212;Ligand Bridges&#x2020;
;
_journal_issue 21
_journal_name_full Organometallics
_journal_page_first 4756
_journal_paper_doi 10.1021/om100327w
_journal_volume 29
_journal_year 2010
_chemical_formula_sum 'C50 H142 Cr2 K2 N10 Si10'
_chemical_formula_weight 1346.84
_chemical_name_systematic
;
 ?
;
_space_group_IT_number 15
_symmetry_cell_setting monoclinic
_symmetry_space_group_name_Hall '-I 2ya'
_symmetry_space_group_name_H-M 'I 1 2/a 1'
_atom_sites_solution_hydrogens geom
_atom_sites_solution_primary direct
_atom_sites_solution_secondary difmap
_audit_creation_method SHELXL-97
_cell_angle_alpha 90.00
_cell_angle_beta 108.206(9)
_cell_angle_gamma 90.00
_cell_formula_units_Z 4
_cell_length_a 23.2373(18)
_cell_length_b 17.7035(14)
_cell_length_c 21.5073(17)
_cell_measurement_reflns_used 6994
_cell_measurement_temperature 123(2)
_cell_measurement_theta_max 30.42
_cell_measurement_theta_min 2.54
_cell_volume 8404.8(12)
_computing_structure_refinement 'SHELXL-97 (Sheldrick, 1997)'
_computing_structure_solution SHELXS
_diffrn_ambient_temperature 123(2)
_diffrn_measured_fraction_theta_full 0.980
_diffrn_measured_fraction_theta_max 0.980
_diffrn_measurement_device_type 'Oxford Xcalibur S'
_diffrn_measurement_method 'omega scans'
_diffrn_radiation_monochromator graphite
_diffrn_radiation_source 'fine-focus sealed tube'
_diffrn_radiation_type MoK\a
_diffrn_radiation_wavelength 0.71073
_diffrn_reflns_av_R_equivalents 0.1180
_diffrn_reflns_av_sigmaI/netI 0.1473
_diffrn_reflns_limit_h_max 28
_diffrn_reflns_limit_h_min -28
_diffrn_reflns_limit_k_max 21
_diffrn_reflns_limit_k_min -21
_diffrn_reflns_limit_l_max 26
_diffrn_reflns_limit_l_min -23
_diffrn_reflns_number 43417
_diffrn_reflns_theta_full 26.00
_diffrn_reflns_theta_max 26.00
_diffrn_reflns_theta_min 2.56
_diffrn_standards_decay_% 0
_diffrn_standards_number 0
_exptl_absorpt_coefficient_mu 0.534
_exptl_absorpt_correction_T_max 1.00000
_exptl_absorpt_correction_T_min 0.61789
_exptl_absorpt_correction_type multi-scan
_exptl_absorpt_process_details
;
CrysAlis RED, Oxford Diffraction Ltd.,
Version 1.171.32.17 (release 11-02-2008 CrysAlis171 .NET)
(compiled Feb 11 2008,09:33:37)
Empirical absorption correction using spherical harmonics,
 implemented in SCALE3 ABSPACK scaling algorithm.
;
_exptl_crystal_colour 'mint green'
_exptl_crystal_density_diffrn 1.064
_exptl_crystal_density_method 'not measured'
_exptl_crystal_description shard
_exptl_crystal_F_000 2952
_exptl_crystal_size_max 0.28
_exptl_crystal_size_mid 0.15
_exptl_crystal_size_min 0.03
_refine_diff_density_max 0.405
_refine_diff_density_min -0.378
_refine_diff_density_rms 0.062
_refine_ls_extinction_method none
_refine_ls_goodness_of_fit_ref 0.895
_refine_ls_hydrogen_treatment mixed
_refine_ls_matrix_type full
_refine_ls_number_parameters 365
_refine_ls_number_reflns 8116
_refine_ls_number_restraints 0
_refine_ls_restrained_S_all 0.895
_refine_ls_R_factor_all 0.1460
_refine_ls_R_factor_gt 0.0570
_refine_ls_shift/su_max 0.000
_refine_ls_shift/su_mean 0.000
_refine_ls_structure_factor_coef Fsqd
_refine_ls_weighting_details 'calc w=1/[\s^2^(Fo^2^)+(0.0427P)^2^+0.0000P] where P=(Fo^2^+2Fc^2^)/3'
_refine_ls_weighting_scheme calc
_refine_ls_wR_factor_gt 0.0917
_refine_ls_wR_factor_ref 0.1112
_reflns_number_gt 4331
_reflns_number_total 8116
_reflns_threshold_expression I>2\s(I)
_cod_data_source_file om100327w_si_002.cif
_cod_data_source_block rab23
_cod_original_cell_volume 8404.8(11)
_cod_original_sg_symbol_H-M I2/a
_cod_database_code 4066161

loop_
_symmetry_equiv_pos_as_xyz
'x, y, z'
'-x+1/2, y, -z'
'x+1/2, y+1/2, z+1/2'
'-x+1, y+1/2, -z+1/2'
'-x, -y, -z'
'x-1/2, -y, z'
'-x+1/2, -y+1/2, -z+1/2'
'x, -y+1/2, z+1/2'

loop_
_atom_site_label
_atom_site_type_symbol
_atom_site_fract_x
_atom_site_fract_y
_atom_site_fract_z
_atom_site_U_iso_or_equiv
_atom_site_adp_type
_atom_site_occupancy
_atom_site_symmetry_multiplicity
_atom_site_calc_flag
_atom_site_refinement_flags
Cr1 Cr 0.10702(3) 0.23790(3) 0.27407(3) 0.02686(17) Uani 1 1 d .
K1 K 0.2500 0.2500 0.2500 0.0340(3) Uani 1 2 d S
K2 K -0.2500 0.27978(7) 0.0000 0.0324(3) Uani 1 2 d S
Si1 Si 0.08961(5) 0.06574(7) 0.20330(6) 0.0372(3) Uani 1 1 d .
Si2 Si 0.09629(5) 0.18447(7) 0.41223(6) 0.0348(3) Uani 1 1 d .
Si3 Si -0.01523(5) 0.23774(6) 0.30719(6) 0.0328(3) Uani 1 1 d .
Si4 Si 0.16904(5) 0.39561(6) 0.30855(5) 0.0305(3) Uani 1 1 d .
Si5 Si 0.11634(5) 0.35959(6) 0.16506(6) 0.0286(3) Uani 1 1 d .
N1 N 0.05944(13) 0.21348(17) 0.33504(15) 0.0295(8) Uani 1 1 d .
N2 N 0.14357(12) 0.33315(16) 0.24529(14) 0.0247(8) Uani 1 1 d .
N3 N -0.26163(14) 0.3254(2) 0.12798(15) 0.0423(10) Uani 1 1 d .
N4 N -0.35295(15) 0.3737(2) -0.00027(17) 0.0408(9) Uani 1 1 d .
N5 N -0.31776(17) 0.1372(2) -0.0164(2) 0.0498(10) Uani 1 1 d .
C1 C 0.14118(19) 0.1466(2) 0.2330(3) 0.0307(11) Uani 1 1 d .
C2 C 0.01577(18) 0.0961(2) 0.1445(2) 0.0471(12) Uani 1 1 d .
H2A H -0.0042 0.1315 0.1662 0.071 Uiso 1 1 calc R
H2B H -0.0102 0.0518 0.1296 0.071 Uiso 1 1 calc R
H2C H 0.0229 0.1209 0.1068 0.071 Uiso 1 1 calc R
C3 C 0.0730(2) 0.0149(2) 0.2716(2) 0.0523(13) Uani 1 1 d .
H3A H 0.1102 -0.0086 0.2998 0.079 Uiso 1 1 calc R
H3B H 0.0425 -0.0242 0.2537 0.079 Uiso 1 1 calc R
H3C H 0.0576 0.0508 0.2973 0.079 Uiso 1 1 calc R
C4 C 0.1218(2) -0.0046(2) 0.1583(2) 0.0610(15) Uani 1 1 d .
H4A H 0.1316 0.0207 0.1223 0.092 Uiso 1 1 calc R
H4B H 0.0921 -0.0446 0.1405 0.092 Uiso 1 1 calc R
H4C H 0.1587 -0.0268 0.1884 0.092 Uiso 1 1 calc R
C5 C 0.11767(19) 0.2640(2) 0.4715(2) 0.0474(12) Uani 1 1 d .
H5A H 0.1399 0.3021 0.4551 0.071 Uiso 1 1 calc R
H5B H 0.1434 0.2451 0.5139 0.071 Uiso 1 1 calc R
H5C H 0.0810 0.2868 0.4766 0.071 Uiso 1 1 calc R
C6 C 0.04948(17) 0.1166(2) 0.44294(18) 0.0355(11) Uani 1 1 d .
H6A H 0.0127 0.1419 0.4451 0.053 Uiso 1 1 calc R
H6B H 0.0729 0.0989 0.4867 0.053 Uiso 1 1 calc R
H6C H 0.0384 0.0733 0.4131 0.053 Uiso 1 1 calc R
C7 C 0.16821(17) 0.1349(2) 0.4161(2) 0.0438(12) Uani 1 1 d .
H7A H 0.1591 0.0910 0.3868 0.066 Uiso 1 1 calc R
H7B H 0.1884 0.1181 0.4610 0.066 Uiso 1 1 calc R
H7C H 0.1948 0.1696 0.4024 0.066 Uiso 1 1 calc R
C8 C -0.03096(17) 0.2959(2) 0.2311(2) 0.0426(12) Uani 1 1 d .
H8A H -0.0018 0.3375 0.2386 0.064 Uiso 1 1 calc R
H8B H -0.0721 0.3163 0.2196 0.064 Uiso 1 1 calc R
H8C H -0.0272 0.2642 0.1952 0.064 Uiso 1 1 calc R
C9 C -0.04001(19) 0.2951(2) 0.3672(2) 0.0485(12) Uani 1 1 d .
H9A H -0.0348 0.2655 0.4070 0.073 Uiso 1 1 calc R
H9B H -0.0828 0.3089 0.3479 0.073 Uiso 1 1 calc R
H9C H -0.0154 0.3411 0.3780 0.073 Uiso 1 1 calc R
C10 C -0.06738(17) 0.1550(2) 0.2860(2) 0.0387(11) Uani 1 1 d .
H10A H -0.0558 0.1224 0.2550 0.058 Uiso 1 1 calc R
H10B H -0.1090 0.1727 0.2660 0.058 Uiso 1 1 calc R
H10C H -0.0647 0.1263 0.3258 0.058 Uiso 1 1 calc R
C11 C 0.22961(17) 0.3509(2) 0.37711(19) 0.0406(11) Uani 1 1 d .
H11A H 0.2163 0.3007 0.3861 0.061 Uiso 1 1 calc R
H11B H 0.2377 0.3824 0.4164 0.061 Uiso 1 1 calc R
H11C H 0.2667 0.3461 0.3649 0.061 Uiso 1 1 calc R
C12 C 0.10778(18) 0.4266(2) 0.3422(2) 0.0426(11) Uani 1 1 d .
H12A H 0.0793 0.4595 0.3104 0.064 Uiso 1 1 calc R
H12B H 0.1257 0.4544 0.3831 0.064 Uiso 1 1 calc R
H12C H 0.0862 0.3823 0.3507 0.064 Uiso 1 1 calc R
C13 C 0.20388(19) 0.4831(2) 0.2879(2) 0.0410(11) Uani 1 1 d .
H13A H 0.2348 0.4694 0.2677 0.062 Uiso 1 1 calc R
H13B H 0.2226 0.5121 0.3280 0.062 Uiso 1 1 calc R
H13C H 0.1725 0.5138 0.2573 0.062 Uiso 1 1 calc R
C14 C 0.06939(17) 0.2843(2) 0.11319(18) 0.0353(10) Uani 1 1 d .
H14A H 0.0940 0.2387 0.1158 0.053 Uiso 1 1 calc R
H14B H 0.0545 0.3016 0.0677 0.053 Uiso 1 1 calc R
H14C H 0.0350 0.2728 0.1287 0.053 Uiso 1 1 calc R
C15 C 0.06792(18) 0.4468(2) 0.1497(2) 0.0396(11) Uani 1 1 d .
H15A H 0.0334 0.4390 0.1660 0.059 Uiso 1 1 calc R
H15B H 0.0530 0.4571 0.1026 0.059 Uiso 1 1 calc R
H15C H 0.0920 0.4898 0.1724 0.059 Uiso 1 1 calc R
C16 C 0.17954(17) 0.3788(2) 0.12957(19) 0.0386(11) Uani 1 1 d .
H16A H 0.2080 0.4151 0.1574 0.058 Uiso 1 1 calc R
H16B H 0.1626 0.3998 0.0854 0.058 Uiso 1 1 calc R
H16C H 0.2009 0.3316 0.1275 0.058 Uiso 1 1 calc R
C17 C -0.2056(2) 0.3443(3) 0.1798(2) 0.0812(19) Uani 1 1 d .
H17A H -0.2147 0.3532 0.2208 0.122 Uiso 1 1 calc R
H17B H -0.1878 0.3899 0.1677 0.122 Uiso 1 1 calc R
H17C H -0.1770 0.3022 0.1858 0.122 Uiso 1 1 calc R
C18 C -0.2871(2) 0.2588(3) 0.1492(2) 0.0563(13) Uani 1 1 d .
H18A H -0.2571 0.2180 0.1590 0.084 Uiso 1 1 calc R
H18B H -0.3234 0.2427 0.1144 0.084 Uiso 1 1 calc R
H18C H -0.2979 0.2710 0.1886 0.084 Uiso 1 1 calc R
C19 C -0.3032(2) 0.3899(3) 0.1192(2) 0.0544(13) Uani 1 1 d .
H19A H -0.2821 0.4359 0.1118 0.065 Uiso 1 1 calc R
H19B H -0.3135 0.3973 0.1601 0.065 Uiso 1 1 calc R
C20 C -0.36066(19) 0.3809(3) 0.0635(2) 0.0495(13) Uani 1 1 d .
H20A H -0.3821 0.3355 0.0717 0.059 Uiso 1 1 calc R
H20B H -0.3869 0.4251 0.0629 0.059 Uiso 1 1 calc R
C21 C -0.3352(2) 0.4455(3) -0.0208(2) 0.0671(15) Uani 1 1 d .
H21A H -0.3671 0.4829 -0.0239 0.101 Uiso 1 1 calc R
H21B H -0.3293 0.4397 -0.0638 0.101 Uiso 1 1 calc R
H21C H -0.2973 0.4624 0.0111 0.101 Uiso 1 1 calc R
C22 C -0.4102(2) 0.3510(3) -0.0471(2) 0.0767(17) Uani 1 1 d .
H22A H -0.4230 0.3027 -0.0335 0.115 Uiso 1 1 calc R
H22B H -0.4052 0.3454 -0.0904 0.115 Uiso 1 1 calc R
H22C H -0.4409 0.3895 -0.0489 0.115 Uiso 1 1 calc R
C23 C -0.3372(2) 0.1438(3) -0.0865(2) 0.0575(14) Uani 1 1 d .
H23A H -0.3019 0.1521 -0.1014 0.086 Uiso 1 1 calc R
H23B H -0.3651 0.1866 -0.0999 0.086 Uiso 1 1 calc R
H23C H -0.3578 0.0972 -0.1061 0.086 Uiso 1 1 calc R
C24 C -0.2791(2) 0.0712(3) 0.0059(3) 0.0757(18) Uani 1 1 d .
H24A H -0.2716 0.0657 0.0536 0.091 Uiso 1 1 calc R
H24B H -0.3018 0.0259 -0.0154 0.091 Uiso 1 1 calc R
C25 C -0.3707(2) 0.1293(3) 0.0062(2) 0.0701(16) Uani 1 1 d .
H25A H -0.3966 0.1740 -0.0068 0.105 Uiso 1 1 calc R
H25B H -0.3573 0.1246 0.0540 0.105 Uiso 1 1 calc R
H25C H -0.3935 0.0841 -0.0134 0.105 Uiso 1 1 calc R
H1A H 0.1703(18) 0.127(2) 0.2677(18) 0.041(13) Uiso 1 1 d .
H1B H 0.1498(19) 0.163(2) 0.195(2) 0.054(15) Uiso 1 1 d .

loop_
_atom_site_aniso_label
_atom_site_aniso_U_11
_atom_site_aniso_U_22
_atom_site_aniso_U_33
_atom_site_aniso_U_23
_atom_site_aniso_U_13
_atom_site_aniso_U_12
Cr1 0.0191(3) 0.0290(4) 0.0344(4) 0.0016(3) 0.0112(3) -0.0005(3)
K1 0.0195(6) 0.0320(8) 0.0524(9) -0.0017(6) 0.0140(6) -0.0013(5)
K2 0.0264(7) 0.0332(8) 0.0398(8) 0.000 0.0132(6) 0.000
Si1 0.0250(6) 0.0329(7) 0.0548(9) -0.0047(6) 0.0140(6) -0.0048(5)
Si2 0.0272(6) 0.0430(7) 0.0365(8) 0.0036(6) 0.0131(6) -0.0024(6)
Si3 0.0235(6) 0.0340(7) 0.0449(8) 0.0029(6) 0.0167(5) 0.0007(5)
Si4 0.0235(6) 0.0335(7) 0.0363(8) -0.0014(6) 0.0119(5) -0.0021(5)
Si5 0.0208(6) 0.0310(6) 0.0357(8) 0.0025(5) 0.0112(5) 0.0002(5)
N1 0.0207(17) 0.0333(19) 0.038(2) 0.0021(16) 0.0147(15) -0.0002(14)
N2 0.0162(16) 0.0275(18) 0.033(2) 0.0010(15) 0.0106(15) 0.0006(14)
N3 0.025(2) 0.068(3) 0.033(2) -0.004(2) 0.0076(17) -0.0050(19)
N4 0.033(2) 0.052(3) 0.035(2) -0.0038(19) 0.0064(18) 0.0117(18)
N5 0.041(2) 0.043(2) 0.061(3) -0.003(2) 0.008(2) -0.0076(19)
C1 0.029(2) 0.028(2) 0.035(3) 0.002(2) 0.010(2) 0.0025(19)
C2 0.034(3) 0.043(3) 0.056(3) 0.000(2) 0.003(2) -0.012(2)
C3 0.039(3) 0.040(3) 0.071(3) 0.004(2) 0.008(2) -0.010(2)
C4 0.044(3) 0.049(3) 0.093(4) -0.029(3) 0.026(3) -0.013(3)
C5 0.047(3) 0.058(3) 0.037(3) 0.007(2) 0.013(2) -0.018(2)
C6 0.034(2) 0.046(3) 0.030(3) 0.005(2) 0.014(2) 0.001(2)
C7 0.027(2) 0.059(3) 0.044(3) 0.016(2) 0.010(2) 0.001(2)
C8 0.025(2) 0.047(3) 0.059(3) 0.008(2) 0.018(2) 0.006(2)
C9 0.035(3) 0.048(3) 0.073(3) -0.002(2) 0.031(2) -0.001(2)
C10 0.027(2) 0.040(3) 0.052(3) 0.002(2) 0.017(2) -0.001(2)
C11 0.028(2) 0.049(3) 0.044(3) -0.001(2) 0.011(2) -0.003(2)
C12 0.038(3) 0.041(3) 0.053(3) -0.012(2) 0.020(2) -0.003(2)
C13 0.037(3) 0.041(3) 0.047(3) -0.004(2) 0.016(2) -0.009(2)
C14 0.027(2) 0.044(3) 0.034(3) 0.003(2) 0.0084(19) 0.002(2)
C15 0.032(2) 0.038(3) 0.046(3) 0.007(2) 0.008(2) 0.005(2)
C16 0.027(2) 0.058(3) 0.033(3) 0.009(2) 0.013(2) -0.004(2)
C17 0.044(3) 0.132(6) 0.059(4) 0.006(3) 0.003(3) -0.027(3)
C18 0.045(3) 0.069(4) 0.051(3) -0.002(3) 0.010(2) 0.001(3)
C19 0.070(4) 0.056(3) 0.043(3) -0.010(3) 0.026(3) -0.005(3)
C20 0.034(3) 0.062(3) 0.056(4) -0.001(3) 0.018(3) 0.010(2)
C21 0.051(3) 0.078(4) 0.076(4) 0.018(3) 0.025(3) 0.016(3)
C22 0.048(3) 0.081(4) 0.078(4) -0.015(3) -0.013(3) 0.013(3)
C23 0.058(3) 0.050(3) 0.068(4) -0.004(3) 0.025(3) -0.010(3)
C24 0.059(3) 0.045(3) 0.103(4) -0.003(3) -0.003(4) -0.016(3)
C25 0.061(4) 0.077(4) 0.069(4) 0.001(3) 0.016(3) -0.030(3)

loop_
_atom_type_symbol
_atom_type_description
_atom_type_scat_dispersion_real
_atom_type_scat_dispersion_imag
_atom_type_scat_source
Cr Cr 0.3209 0.6236 'International Tables Vol C Tables 4.2.6.8 and 6.1.1.4'
K K 0.2009 0.2494 'International Tables Vol C Tables 4.2.6.8 and 6.1.1.4'
Si Si 0.0817 0.0704 'International Tables Vol C Tables 4.2.6.8 and 6.1.1.4'
N N 0.0061 0.0033 'International Tables Vol C Tables 4.2.6.8 and 6.1.1.4'
C C 0.0033 0.0016 'International Tables Vol C Tables 4.2.6.8 and 6.1.1.4'
H H 0.0000 0.0000 'International Tables Vol C Tables 4.2.6.8 and 6.1.1.4'

loop_
_geom_angle_atom_site_label_1
_geom_angle_atom_site_label_2
_geom_angle_atom_site_label_3
_geom_angle
_geom_angle_site_symmetry_1
_geom_angle_site_symmetry_3
N1 Cr1 N2 137.07(12) . .
N1 Cr1 C1 117.61(16) . .
N2 Cr1 C1 104.84(15) . .
N1 Cr1 K1 147.70(9) . .
N2 Cr1 K1 54.01(8) . .
C1 Cr1 K1 59.38(11) . .
N2 K1 N2 180.00(12) . 7
N2 K1 C1 68.19(9) . .
N2 K1 C1 111.81(9) 7 .
N2 K1 C1 111.81(9) . 7
N2 K1 C1 68.19(9) 7 7
C1 K1 C1 180.0 . 7
N2 K1 C11 125.18(8) . 7
N2 K1 C11 54.82(8) 7 7
C1 K1 C11 84.70(11) . 7
C1 K1 C11 95.30(11) 7 7
N2 K1 C16 124.73(9) . 7
N2 K1 C16 55.27(9) 7 7
C1 K1 C16 82.78(11) . 7
C1 K1 C16 97.22(11) 7 7
C11 K1 C16 95.91(10) 7 7
N2 K1 Cr1 35.92(6) . .
N2 K1 Cr1 144.08(6) 7 .
C1 K1 Cr1 36.58(8) . .
C1 K1 Cr1 143.42(8) 7 .
C11 K1 Cr1 117.25(7) 7 .
C16 K1 Cr1 95.59(6) 7 .
N2 K1 Cr1 144.08(6) . 7
N2 K1 Cr1 35.92(6) 7 7
C1 K1 Cr1 143.42(8) . 7
C1 K1 Cr1 36.58(8) 7 7
C11 K1 Cr1 62.75(7) 7 7
C16 K1 Cr1 84.41(6) 7 7
Cr1 K1 Cr1 180.000(18) . 7
N2 K1 Si5 27.28(6) . .
N2 K1 Si5 152.72(6) 7 .
C1 K1 Si5 73.38(9) . .
C1 K1 Si5 106.62(9) 7 .
C11 K1 Si5 100.78(7) 7 .
C16 K1 Si5 149.28(6) 7 .
Cr1 K1 Si5 53.81(2) . .
Cr1 K1 Si5 126.19(2) 7 .
N2 K1 Si5 152.72(6) . 7
N2 K1 Si5 27.28(6) 7 7
C1 K1 Si5 106.62(9) . 7
C1 K1 Si5 73.38(9) 7 7
C11 K1 Si5 79.22(7) 7 7
C16 K1 Si5 30.72(6) 7 7
Cr1 K1 Si5 126.19(2) . 7
Cr1 K1 Si5 53.81(2) 7 7
Si5 K1 Si5 180.0 . 7
N2 K1 Si4 27.23(6) . .
N2 K1 Si4 152.77(6) 7 .
C1 K1 Si4 88.15(8) . .
C1 K1 Si4 91.85(8) 7 .
C11 K1 Si4 149.54(6) 7 .
C16 K1 Si4 112.53(7) 7 .
Cr1 K1 Si4 51.65(2) . .
Cr1 K1 Si4 128.35(2) 7 .
Si5 K1 Si4 48.92(3) . .
Si5 K1 Si4 131.08(3) 7 .
N2 K1 Si4 152.77(6) . 7
N2 K1 Si4 27.23(6) 7 7
C1 K1 Si4 91.85(8) . 7
C1 K1 Si4 88.15(8) 7 7
C11 K1 Si4 30.46(6) 7 7
C16 K1 Si4 67.47(7) 7 7
Cr1 K1 Si4 128.35(2) . 7
Cr1 K1 Si4 51.65(2) 7 7
Si5 K1 Si4 131.08(3) . 7
Si5 K1 Si4 48.92(3) 7 7
Si4 K1 Si4 180.00(3) . 7
N2 K1 H1A 79.2(8) . .
N2 K1 H1A 100.8(8) 7 .
C1 K1 H1A 17.2(7) . .
C1 K1 H1A 162.8(7) 7 .
C11 K1 H1A 88.2(7) 7 .
C16 K1 H1A 65.6(8) 7 .
Cr1 K1 H1A 43.9(7) . .
Cr1 K1 H1A 136.1(7) 7 .
Si5 K1 H1A 89.2(8) . .
Si5 K1 H1A 90.8(8) 7 .
Si4 K1 H1A 93.7(7) . .
Si4 K1 H1A 86.3(7) 7 .
N2 K1 H1B 70.4(9) . .
N2 K1 H1B 109.6(9) 7 .
C1 K1 H1B 17.8(8) . .
C1 K1 H1B 162.2(8) 7 .
C11 K1 H1B 70.8(9) 7 .
C16 K1 H1B 95.3(9) 7 .
Cr1 K1 H1B 46.8(9) . .
Cr1 K1 H1B 133.2(9) 7 .
Si5 K1 H1B 66.7(9) . .
Si5 K1 H1B 113.2(9) 7 .
Si4 K1 H1B 95.0(9) . .
Si4 K1 H1B 85.0(9) 7 .
H1A K1 H1B 32.7(10) . .
N4 K2 N4 110.34(16) 2_455 .
N4 K2 N5 154.20(11) 2_455 .
N4 K2 N5 94.66(11) . .
N4 K2 N5 94.66(11) 2_455 2_455
N4 K2 N5 154.20(11) . 2_455
N5 K2 N5 61.52(15) . 2_455
N4 K2 N3 98.96(10) 2_455 .
N4 K2 N3 62.12(10) . .
N5 K2 N3 98.33(11) . .
N5 K2 N3 108.92(11) 2_455 .
N4 K2 N3 62.12(10) 2_455 2_455
N4 K2 N3 98.96(10) . 2_455
N5 K2 N3 108.92(11) . 2_455
N5 K2 N3 98.33(11) 2_455 2_455
N3 K2 N3 148.32(16) . 2_455
N4 K2 C23 93.21(11) 2_455 2_455
N4 K2 C23 140.61(11) . 2_455
N5 K2 C23 69.78(12) . 2_455
N5 K2 C23 25.67(10) 2_455 2_455
N3 K2 C23 83.90(11) . 2_455
N3 K2 C23 120.16(11) 2_455 2_455
N4 K2 C21 24.02(10) 2_455 2_455
N4 K2 C21 87.31(12) . 2_455
N5 K2 C21 177.98(12) . 2_455
N5 K2 C21 116.46(11) 2_455 2_455
N3 K2 C21 82.19(11) . 2_455
N3 K2 C21 71.15(11) 2_455 2_455
C23 K2 C21 108.38(12) 2_455 2_455
C1 Si1 C3 111.9(2) . .
C1 Si1 C2 111.8(2) . .
C3 Si1 C2 107.5(2) . .
C1 Si1 C4 111.9(2) . .
C3 Si1 C4 107.6(2) . .
C2 Si1 C4 105.8(2) . .
N1 Si2 C5 112.79(18) . .
N1 Si2 C7 110.96(17) . .
C5 Si2 C7 106.4(2) . .
N1 Si2 C6 111.64(16) . .
C5 Si2 C6 107.73(18) . .
C7 Si2 C6 107.05(18) . .
N1 Si3 C10 113.60(17) . .
N1 Si3 C9 113.19(18) . .
C10 Si3 C9 106.23(19) . .
N1 Si3 C8 110.21(17) . .
C10 Si3 C8 106.49(19) . .
C9 Si3 C8 106.7(2) . .
N2 Si4 C13 114.61(17) . .
N2 Si4 C11 110.04(17) . .
C13 Si4 C11 105.30(19) . .
N2 Si4 C12 112.46(16) . .
C13 Si4 C12 106.71(19) . .
C11 Si4 C12 107.23(19) . .
N2 Si4 K1 49.78(10) . .
C13 Si4 K1 101.33(14) . .
C11 Si4 K1 68.25(13) . .
C12 Si4 K1 151.68(14) . .
N2 Si5 C14 111.89(16) . .
N2 Si5 C15 114.57(17) . .
C14 Si5 C15 106.08(18) . .
N2 Si5 C16 111.66(16) . .
C14 Si5 C16 105.79(19) . .
C15 Si5 C16 106.25(19) . .
N2 Si5 K1 49.97(10) . .
C14 Si5 K1 99.67(13) . .
C15 Si5 K1 153.97(13) . .
C16 Si5 K1 69.42(13) . .
Si2 N1 Si3 124.66(18) . .
Si2 N1 Cr1 119.51(16) . .
Si3 N1 Cr1 115.09(16) . .
Si5 N2 Si4 123.64(18) . .
Si5 N2 Cr1 117.97(15) . .
Si4 N2 Cr1 111.21(15) . .
Si5 N2 K1 102.75(12) . .
Si4 N2 K1 102.99(12) . .
Cr1 N2 K1 90.07(10) . .
C18 N3 C17 107.3(4) . .
C18 N3 C19 110.8(4) . .
C17 N3 C19 108.3(4) . .
C18 N3 K2 103.6(3) . .
C17 N3 K2 116.9(3) . .
C19 N3 K2 109.9(2) . .
C20 N4 C21 110.2(4) . .
C20 N4 C22 108.9(4) . .
C21 N4 C22 108.5(4) . .
C20 N4 K2 113.2(2) . .
C21 N4 K2 101.0(3) . .
C22 N4 K2 114.6(3) . .
C23 N5 C24 111.6(4) . .
C23 N5 C25 109.6(4) . .
C24 N5 C25 108.0(4) . .
C23 N5 K2 92.1(2) . .
C24 N5 K2 113.4(3) . .
C25 N5 K2 121.1(3) . .
Si1 C1 Cr1 116.7(2) . .
Si1 C1 K1 158.5(2) . .
Cr1 C1 K1 84.04(13) . .
Si1 C1 H1A 103(2) . .
Cr1 C1 H1A 103(2) . .
K1 C1 H1A 75(2) . .
Si1 C1 H1B 103(3) . .
Cr1 C1 H1B 110(3) . .
K1 C1 H1B 62(2) . .
H1A C1 H1B 122(4) . .
Si1 C2 H2A 109.5 . .
Si1 C2 H2B 109.5 . .
H2A C2 H2B 109.5 . .
Si1 C2 H2C 109.5 . .
H2A C2 H2C 109.5 . .
H2B C2 H2C 109.5 . .
Si1 C3 H3A 109.5 . .
Si1 C3 H3B 109.5 . .
H3A C3 H3B 109.5 . .
Si1 C3 H3C 109.5 . .
H3A C3 H3C 109.5 . .
H3B C3 H3C 109.5 . .
Si1 C4 H4A 109.5 . .
Si1 C4 H4B 109.5 . .
H4A C4 H4B 109.5 . .
Si1 C4 H4C 109.5 . .
H4A C4 H4C 109.5 . .
H4B C4 H4C 109.5 . .
Si2 C5 H5A 109.5 . .
Si2 C5 H5B 109.5 . .
H5A C5 H5B 109.5 . .
Si2 C5 H5C 109.5 . .
H5A C5 H5C 109.5 . .
H5B C5 H5C 109.5 . .
Si2 C6 H6A 109.5 . .
Si2 C6 H6B 109.5 . .
H6A C6 H6B 109.5 . .
Si2 C6 H6C 109.5 . .
H6A C6 H6C 109.5 . .
H6B C6 H6C 109.5 . .
Si2 C7 H7A 109.5 . .
Si2 C7 H7B 109.5 . .
H7A C7 H7B 109.5 . .
Si2 C7 H7C 109.5 . .
H7A C7 H7C 109.5 . .
H7B C7 H7C 109.5 . .
Si3 C8 H8A 109.5 . .
Si3 C8 H8B 109.5 . .
H8A C8 H8B 109.5 . .
Si3 C8 H8C 109.5 . .
H8A C8 H8C 109.5 . .
H8B C8 H8C 109.5 . .
Si3 C9 H9A 109.5 . .
Si3 C9 H9B 109.5 . .
H9A C9 H9B 109.5 . .
Si3 C9 H9C 109.5 . .
H9A C9 H9C 109.5 . .
H9B C9 H9C 109.5 . .
Si3 C10 H10A 109.5 . .
Si3 C10 H10B 109.5 . .
H10A C10 H10B 109.5 . .
Si3 C10 H10C 109.5 . .
H10A C10 H10C 109.5 . .
H10B C10 H10C 109.5 . .
Si4 C11 H11A 109.5 . .
Si4 C11 H11B 109.5 . .
H11A C11 H11B 109.5 . .
Si4 C11 H11C 109.5 . .
H11A C11 H11C 109.5 . .
H11B C11 H11C 109.5 . .
Si4 C12 H12A 109.5 . .
Si4 C12 H12B 109.5 . .
H12A C12 H12B 109.5 . .
Si4 C12 H12C 109.5 . .
H12A C12 H12C 109.5 . .
H12B C12 H12C 109.5 . .
Si4 C13 H13A 109.5 . .
Si4 C13 H13B 109.5 . .
H13A C13 H13B 109.5 . .
Si4 C13 H13C 109.5 . .
H13A C13 H13C 109.5 . .
H13B C13 H13C 109.5 . .
Si5 C14 H14A 109.5 . .
Si5 C14 H14B 109.5 . .
H14A C14 H14B 109.5 . .
Si5 C14 H14C 109.5 . .
H14A C14 H14C 109.5 . .
H14B C14 H14C 109.5 . .
Si5 C15 H15A 109.5 . .
Si5 C15 H15B 109.5 . .
H15A C15 H15B 109.5 . .
Si5 C15 H15C 109.5 . .
H15A C15 H15C 109.5 . .
H15B C15 H15C 109.5 . .
Si5 C16 H16A 109.5 . .
Si5 C16 H16B 109.5 . .
H16A C16 H16B 109.5 . .
Si5 C16 H16C 109.5 . .
H16A C16 H16C 109.5 . .
H16B C16 H16C 109.5 . .
N3 C17 H17A 109.5 . .
N3 C17 H17B 109.5 . .
H17A C17 H17B 109.5 . .
N3 C17 H17C 109.5 . .
H17A C17 H17C 109.5 . .
H17B C17 H17C 109.5 . .
N3 C18 H18A 109.5 . .
N3 C18 H18B 109.5 . .
H18A C18 H18B 109.5 . .
N3 C18 H18C 109.5 . .
H18A C18 H18C 109.5 . .
H18B C18 H18C 109.5 . .
N3 C19 C20 114.0(4) . .
N3 C19 H19A 108.8 . .
C20 C19 H19A 108.8 . .
N3 C19 H19B 108.8 . .
C20 C19 H19B 108.8 . .
H19A C19 H19B 107.6 . .
N4 C20 C19 115.2(4) . .
N4 C20 H20A 108.5 . .
C19 C20 H20A 108.5 . .
N4 C20 H20B 108.5 . .
C19 C20 H20B 108.5 . .
H20A C20 H20B 107.5 . .
N4 C21 H21A 109.5 . .
N4 C21 H21B 109.5 . .
H21A C21 H21B 109.5 . .
N4 C21 H21C 109.5 . .
H21A C21 H21C 109.5 . .
H21B C21 H21C 109.5 . .
N4 C22 H22A 109.5 . .
N4 C22 H22B 109.5 . .
H22A C22 H22B 109.5 . .
N4 C22 H22C 109.5 . .
H22A C22 H22C 109.5 . .
H22B C22 H22C 109.5 . .
N5 C23 H23A 109.5 . .
N5 C23 H23B 109.5 . .
H23A C23 H23B 109.5 . .
N5 C23 H23C 109.5 . .
H23A C23 H23C 109.5 . .
H23B C23 H23C 109.5 . .
C24 C24 N5 116.9(4) 2_455 .
C24 C24 H24A 108.1 2_455 .
N5 C24 H24A 108.1 . .
C24 C24 H24B 108.1 2_455 .
N5 C24 H24B 108.1 . .
H24A C24 H24B 107.3 . .
N5 C25 H25A 109.5 . .
N5 C25 H25B 109.5 . .
H25A C25 H25B 109.5 . .
N5 C25 H25C 109.5 . .
H25A C25 H25C 109.5 . .
H25B C25 H25C 109.5 . .

loop_
_geom_bond_atom_site_label_1
_geom_bond_atom_site_label_2
_geom_bond_distance
_geom_bond_site_symmetry_2
Cr1 N1 2.009(3) .
Cr1 N2 2.068(3) .
Cr1 C1 2.112(4) .
Cr1 K1 3.5253(6) .
K1 N2 2.853(3) .
K1 N2 2.853(3) 7
K1 C1 3.050(4) .
K1 C1 3.050(4) 7
K1 C11 3.420(4) 7
K1 C16 3.456(4) 7
K1 Cr1 3.5253(6) 7
K1 Si5 3.6336(11) .
K1 Si5 3.6336(11) 7
K1 Si4 3.6401(11) .
K1 Si4 3.6401(11) 7
K1 H1A 2.96(4) .
K1 H1B 2.74(4) .
K2 N4 2.912(3) 2_455
K2 N4 2.912(3) .
K2 N5 2.937(4) .
K2 N5 2.937(4) 2_455
K2 N3 2.961(3) .
K2 N3 2.961(3) 2_455
K2 C23 3.318(5) 2_455
K2 C21 3.489(5) 2_455
Si1 C1 1.848(4) .
Si1 C3 1.863(4) .
Si1 C2 1.865(4) .
Si1 C4 1.872(4) .
Si2 N1 1.693(3) .
Si2 C5 1.859(4) .
Si2 C7 1.866(4) .
Si2 C6 1.875(4) .
Si3 N1 1.704(3) .
Si3 C10 1.865(4) .
Si3 C9 1.869(4) .
Si3 C8 1.870(4) .
Si4 N2 1.709(3) .
Si4 C13 1.865(4) .
Si4 C11 1.867(4) .
Si4 C12 1.869(4) .
Si5 N2 1.707(3) .
Si5 C14 1.858(4) .
Si5 C15 1.878(4) .
Si5 C16 1.886(4) .
N3 C18 1.455(5) .
N3 C17 1.463(5) .
N3 C19 1.468(6) .
N4 C20 1.443(5) .
N4 C21 1.446(6) .
N4 C22 1.451(5) .
N5 C23 1.438(5) .
N5 C24 1.461(6) .
N5 C25 1.463(6) .
C1 H1A 0.90(4) .
C1 H1B 0.95(4) .
C2 H2A 0.9800 .
C2 H2B 0.9800 .
C2 H2C 0.9800 .
C3 H3A 0.9800 .
C3 H3B 0.9800 .
C3 H3C 0.9800 .
C4 H4A 0.9800 .
C4 H4B 0.9800 .
C4 H4C 0.9800 .
C5 H5A 0.9800 .
C5 H5B 0.9800 .
C5 H5C 0.9800 .
C6 H6A 0.9800 .
C6 H6B 0.9800 .
C6 H6C 0.9800 .
C7 H7A 0.9800 .
C7 H7B 0.9800 .
C7 H7C 0.9800 .
C8 H8A 0.9800 .
C8 H8B 0.9800 .
C8 H8C 0.9800 .
C9 H9A 0.9800 .
C9 H9B 0.9800 .
C9 H9C 0.9800 .
C10 H10A 0.9800 .
C10 H10B 0.9800 .
C10 H10C 0.9800 .
C11 H11A 0.9800 .
C11 H11B 0.9800 .
C11 H11C 0.9800 .
C12 H12A 0.9800 .
C12 H12B 0.9800 .
C12 H12C 0.9800 .
C13 H13A 0.9800 .
C13 H13B 0.9800 .
C13 H13C 0.9800 .
C14 H14A 0.9800 .
C14 H14B 0.9800 .
C14 H14C 0.9800 .
C15 H15A 0.9800 .
C15 H15B 0.9800 .
C15 H15C 0.9800 .
C16 H16A 0.9800 .
C16 H16B 0.9800 .
C16 H16C 0.9800 .
C17 H17A 0.9800 .
C17 H17B 0.9800 .
C17 H17C 0.9800 .
C18 H18A 0.9800 .
C18 H18B 0.9800 .
C18 H18C 0.9800 .
C19 C20 1.498(6) .
C19 H19A 0.9900 .
C19 H19B 0.9900 .
C20 H20A 0.9900 .
C20 H20B 0.9900 .
C21 H21A 0.9800 .
C21 H21B 0.9800 .
C21 H21C 0.9800 .
C22 H22A 0.9800 .
C22 H22B 0.9800 .
C22 H22C 0.9800 .
C23 H23A 0.9800 .
C23 H23B 0.9800 .
C23 H23C 0.9800 .
C24 C24 1.452(10) 2_455
C24 H24A 0.9900 .
C24 H24B 0.9900 .
C25 H25A 0.9800 .
C25 H25B 0.9800 .
C25 H25C 0.9800 .

loop_
_geom_torsion_atom_site_label_1
_geom_torsion_atom_site_label_2
_geom_torsion_atom_site_label_3
_geom_torsion_atom_site_label_4
_geom_torsion
_geom_torsion_site_symmetry_1
_geom_torsion_site_symmetry_4
N1 Cr1 K1 N2 -123.0(2) . .
C1 Cr1 K1 N2 142.89(19) . .
N1 Cr1 K1 N2 57.0(2) . 7
N2 Cr1 K1 N2 180.0 . 7
C1 Cr1 K1 N2 -37.11(19) . 7
N1 Cr1 K1 C1 94.1(2) . .
N2 Cr1 K1 C1 -142.89(19) . .
N1 Cr1 K1 C1 -85.9(2) . 7
N2 Cr1 K1 C1 37.11(19) . 7
C1 Cr1 K1 C1 180.0 . 7
N1 Cr1 K1 C11 123.80(18) . 7
N2 Cr1 K1 C11 -113.19(12) . 7
C1 Cr1 K1 C11 29.70(18) . 7
N1 Cr1 K1 C16 24.21(18) . 7
N2 Cr1 K1 C16 147.21(12) . 7
C1 Cr1 K1 C16 -69.90(18) . 7
N1 Cr1 K1 Cr1 87(100) . 7
N2 Cr1 K1 Cr1 -150(100) . 7
C1 Cr1 K1 Cr1 -7(100) . 7
N1 Cr1 K1 Si5 -152.87(17) . .
N2 Cr1 K1 Si5 -29.86(10) . .
C1 Cr1 K1 Si5 113.03(17) . .
N1 Cr1 K1 Si5 27.13(17) . 7
N2 Cr1 K1 Si5 150.14(10) . 7
C1 Cr1 K1 Si5 -66.97(17) . 7
N1 Cr1 K1 Si4 -90.22(17) . .
N2 Cr1 K1 Si4 32.79(10) . .
C1 Cr1 K1 Si4 175.68(17) . .
N1 Cr1 K1 Si4 89.78(17) . 7
N2 Cr1 K1 Si4 -147.21(10) . 7
C1 Cr1 K1 Si4 -4.32(17) . 7
N2 K1 Si4 N2 180.0 7 .
C1 K1 Si4 N2 -41.41(16) . .
C1 K1 Si4 N2 138.59(16) 7 .
C11 K1 Si4 N2 34.87(19) 7 .
C16 K1 Si4 N2 -122.81(15) 7 .
Cr1 K1 Si4 N2 -43.98(13) . .
Cr1 K1 Si4 N2 136.02(13) 7 .
Si5 K1 Si4 N2 28.01(13) . .
Si5 K1 Si4 N2 -151.99(13) 7 .
Si4 K1 Si4 N2 108(100) 7 .
N2 K1 Si4 C13 -112.75(19) . .
N2 K1 Si4 C13 67.25(19) 7 .
C1 K1 Si4 C13 -154.16(17) . .
C1 K1 Si4 C13 25.84(17) 7 .
C11 K1 Si4 C13 -77.88(19) 7 .
C16 K1 Si4 C13 124.44(15) 7 .
Cr1 K1 Si4 C13 -156.73(14) . .
Cr1 K1 Si4 C13 23.27(14) 7 .
Si5 K1 Si4 C13 -84.74(14) . .
Si5 K1 Si4 C13 95.26(14) 7 .
Si4 K1 Si4 C13 -5(100) 7 .
N2 K1 Si4 C11 145.13(19) . .
N2 K1 Si4 C11 -34.87(19) 7 .
C1 K1 Si4 C11 103.72(17) . .
C1 K1 Si4 C11 -76.28(17) 7 .
C11 K1 Si4 C11 180.0 7 .
C16 K1 Si4 C11 22.32(16) 7 .
Cr1 K1 Si4 C11 101.15(14) . .
Cr1 K1 Si4 C11 -78.85(14) 7 .
Si5 K1 Si4 C11 173.14(14) . .
Si5 K1 Si4 C11 -6.86(14) 7 .
Si4 K1 Si4 C11 -107(100) 7 .
N2 K1 Si4 C12 59.0(3) . .
N2 K1 Si4 C12 -121.0(3) 7 .
C1 K1 Si4 C12 17.6(3) . .
C1 K1 Si4 C12 -162.4(3) 7 .
C11 K1 Si4 C12 93.9(3) 7 .
C16 K1 Si4 C12 -63.8(3) 7 .
Cr1 K1 Si4 C12 15.0(3) . .
Cr1 K1 Si4 C12 -165.0(3) 7 .
Si5 K1 Si4 C12 87.0(3) . .
Si5 K1 Si4 C12 -93.0(3) 7 .
Si4 K1 Si4 C12 167(100) 7 .
N2 K1 Si5 N2 180.0 7 .
C1 K1 Si5 N2 74.50(16) . .
C1 K1 Si5 N2 -105.50(16) 7 .
C11 K1 Si5 N2 155.58(15) 7 .
C16 K1 Si5 N2 33.9(2) 7 .
Cr1 K1 Si5 N2 39.58(13) . .
Cr1 K1 Si5 N2 -140.42(13) 7 .
Si5 K1 Si5 N2 143(100) 7 .
Si4 K1 Si5 N2 -27.95(13) . .
Si4 K1 Si5 N2 152.05(13) 7 .
N2 K1 Si5 C14 -110.53(18) . .
N2 K1 Si5 C14 69.47(18) 7 .
C1 K1 Si5 C14 -36.03(16) . .
C1 K1 Si5 C14 143.97(16) 7 .
C11 K1 Si5 C14 45.05(15) 7 .
C16 K1 Si5 C14 -76.66(19) 7 .
Cr1 K1 Si5 C14 -70.94(13) . .
Cr1 K1 Si5 C14 109.06(13) 7 .
Si5 K1 Si5 C14 33(100) 7 .
Si4 K1 Si5 C14 -138.48(13) . .
Si4 K1 Si5 C14 41.52(13) 7 .
N2 K1 Si5 C15 61.1(3) . .
N2 K1 Si5 C15 -118.9(3) 7 .
C1 K1 Si5 C15 135.6(3) . .
C1 K1 Si5 C15 -44.4(3) 7 .
C11 K1 Si5 C15 -143.3(3) 7 .
C16 K1 Si5 C15 95.0(3) 7 .
Cr1 K1 Si5 C15 100.7(3) . .
Cr1 K1 Si5 C15 -79.3(3) 7 .
Si5 K1 Si5 C15 -155(100) 7 .
Si4 K1 Si5 C15 33.2(3) . .
Si4 K1 Si5 C15 -146.8(3) 7 .
N2 K1 Si5 C16 146.1(2) . .
N2 K1 Si5 C16 -33.9(2) 7 .
C1 K1 Si5 C16 -139.37(17) . .
C1 K1 Si5 C16 40.63(17) 7 .
C11 K1 Si5 C16 -58.29(16) 7 .
C16 K1 Si5 C16 180.0 7 .
Cr1 K1 Si5 C16 -174.29(15) . .
Cr1 K1 Si5 C16 5.71(15) 7 .
Si5 K1 Si5 C16 -70(100) 7 .
Si4 K1 Si5 C16 118.17(15) . .
Si4 K1 Si5 C16 -61.83(15) 7 .
C5 Si2 N1 Si3 -78.9(3) . .
C7 Si2 N1 Si3 161.8(2) . .
C6 Si2 N1 Si3 42.5(3) . .
C5 Si2 N1 Cr1 90.7(2) . .
C7 Si2 N1 Cr1 -28.5(3) . .
C6 Si2 N1 Cr1 -147.84(18) . .
C10 Si3 N1 Si2 -79.7(3) . .
C9 Si3 N1 Si2 41.6(3) . .
C8 Si3 N1 Si2 160.9(2) . .
C10 Si3 N1 Cr1 110.3(2) . .
C9 Si3 N1 Cr1 -128.5(2) . .
C8 Si3 N1 Cr1 -9.1(2) . .
N2 Cr1 N1 Si2 -94.9(2) . .
C1 Cr1 N1 Si2 75.6(2) . .
K1 Cr1 N1 Si2 0.0(3) . .
N2 Cr1 N1 Si3 75.7(2) . .
C1 Cr1 N1 Si3 -113.8(2) . .
K1 Cr1 N1 Si3 170.59(7) . .
C14 Si5 N2 Si4 -160.48(19) . .
C15 Si5 N2 Si4 -39.7(3) . .
C16 Si5 N2 Si4 81.2(2) . .
K1 Si5 N2 Si4 115.3(2) . .
C14 Si5 N2 Cr1 -12.8(2) . .
C15 Si5 N2 Cr1 108.0(2) . .
C16 Si5 N2 Cr1 -131.14(19) . .
K1 Si5 N2 Cr1 -96.98(17) . .
C14 Si5 N2 K1 84.21(17) . .
C15 Si5 N2 K1 -155.00(15) . .
C16 Si5 N2 K1 -34.15(19) . .
C13 Si4 N2 Si5 -31.2(3) . .
C11 Si4 N2 Si5 -149.6(2) . .
C12 Si4 N2 Si5 90.9(2) . .
K1 Si4 N2 Si5 -115.2(2) . .
C13 Si4 N2 Cr1 179.22(17) . .
C11 Si4 N2 Cr1 60.80(19) . .
C12 Si4 N2 Cr1 -58.7(2) . .
K1 Si4 N2 Cr1 95.21(15) . .
C13 Si4 N2 K1 84.01(18) . .
C11 Si4 N2 K1 -34.41(18) . .
C12 Si4 N2 K1 -153.88(16) . .
N1 Cr1 N2 Si5 -116.63(19) . .
C1 Cr1 N2 Si5 72.0(2) . .
K1 Cr1 N2 Si5 104.51(18) . .
N1 Cr1 N2 Si4 34.9(2) . .
C1 Cr1 N2 Si4 -136.47(18) . .
K1 Cr1 N2 Si4 -103.98(16) . .
N1 Cr1 N2 K1 138.85(14) . .
C1 Cr1 N2 K1 -32.49(15) . .
N2 K1 N2 Si5 -94(100) 7 .
C1 K1 N2 Si5 -95.97(16) . .
C1 K1 N2 Si5 84.03(16) 7 .
C11 K1 N2 Si5 -29.80(17) 7 .
C16 K1 N2 Si5 -159.73(12) 7 .
Cr1 K1 N2 Si5 -118.76(17) . .
Cr1 K1 N2 Si5 61.24(17) 7 .
Si5 K1 N2 Si5 180.0 7 .
Si4 K1 N2 Si5 129.4(2) . .
Si4 K1 N2 Si5 -50.6(2) 7 .
N2 K1 N2 Si4 136(100) 7 .
C1 K1 N2 Si4 134.59(17) . .
C1 K1 N2 Si4 -45.41(17) 7 .
C11 K1 N2 Si4 -159.23(12) 7 .
C16 K1 N2 Si4 70.83(16) 7 .
Cr1 K1 N2 Si4 111.81(16) . .
Cr1 K1 N2 Si4 -68.19(16) 7 .
Si5 K1 N2 Si4 -129.4(2) . .
Si5 K1 N2 Si4 50.6(2) 7 .
Si4 K1 N2 Si4 180.0 7 .
N2 K1 N2 Cr1 24(100) 7 .
C1 K1 N2 Cr1 22.79(12) . .
C1 K1 N2 Cr1 -157.21(12) 7 .
C11 K1 N2 Cr1 88.96(12) 7 .
C16 K1 N2 Cr1 -40.97(14) 7 .
Cr1 K1 N2 Cr1 180.0 7 .
Si5 K1 N2 Cr1 118.76(17) . .
Si5 K1 N2 Cr1 -61.24(17) 7 .
Si4 K1 N2 Cr1 -111.81(16) . .
Si4 K1 N2 Cr1 68.19(16) 7 .
N4 K2 N3 C18 -151.0(2) 2_455 .
N4 K2 N3 C18 100.7(3) . .
N5 K2 N3 C18 9.8(3) . .
N5 K2 N3 C18 -52.9(3) 2_455 .
N3 K2 N3 C18 159.2(3) 2_455 .
C23 K2 N3 C18 -58.7(3) 2_455 .
C21 K2 N3 C18 -168.2(3) 2_455 .
N4 K2 N3 C17 -33.3(4) 2_455 .
N4 K2 N3 C17 -141.6(4) . .
N5 K2 N3 C17 127.5(4) . .
N5 K2 N3 C17 64.8(4) 2_455 .
N3 K2 N3 C17 -83.0(3) 2_455 .
C23 K2 N3 C17 59.0(4) 2_455 .
C21 K2 N3 C17 -50.5(4) 2_455 .
N4 K2 N3 C19 90.7(3) 2_455 .
N4 K2 N3 C19 -17.7(3) . .
N5 K2 N3 C19 -108.6(3) . .
N5 K2 N3 C19 -171.2(3) 2_455 .
N3 K2 N3 C19 40.9(3) 2_455 .
C23 K2 N3 C19 -177.0(3) 2_455 .
C21 K2 N3 C19 73.4(3) 2_455 .
N4 K2 N4 C20 -100.5(3) 2_455 .
N5 K2 N4 C20 86.0(3) . .
N5 K2 N4 C20 64.5(4) 2_455 .
N3 K2 N4 C20 -11.0(3) . .
N3 K2 N4 C20 -164.0(3) 2_455 .
C23 K2 N4 C20 22.6(4) 2_455 .
C21 K2 N4 C20 -93.6(3) 2_455 .
N4 K2 N4 C21 17.3(2) 2_455 .
N5 K2 N4 C21 -156.2(3) . .
N5 K2 N4 C21 -177.8(3) 2_455 .
N3 K2 N4 C21 106.8(3) . .
N3 K2 N4 C21 -46.2(3) 2_455 .
C23 K2 N4 C21 140.3(3) 2_455 .
C21 K2 N4 C21 24.2(3) 2_455 .
N4 K2 N4 C22 133.7(4) 2_455 .
N5 K2 N4 C22 -39.8(3) . .
N5 K2 N4 C22 -61.3(4) 2_455 .
N3 K2 N4 C22 -136.8(4) . .
N3 K2 N4 C22 70.2(3) 2_455 .
C23 K2 N4 C22 -103.2(3) 2_455 .
C21 K2 N4 C22 140.6(3) 2_455 .
N4 K2 N5 C23 -78.2(4) 2_455 .
N4 K2 N5 C23 87.7(3) . .
N5 K2 N5 C23 -102.8(3) 2_455 .
N3 K2 N5 C23 150.2(3) . .
N3 K2 N5 C23 -13.4(3) 2_455 .
C23 K2 N5 C23 -129.5(3) 2_455 .
C21 K2 N5 C23 -105(3) 2_455 .
N4 K2 N5 C24 36.5(5) 2_455 .
N4 K2 N5 C24 -157.6(3) . .
N5 K2 N5 C24 11.9(3) 2_455 .
N3 K2 N5 C24 -95.1(4) . .
N3 K2 N5 C24 101.3(3) 2_455 .
C23 K2 N5 C24 -14.8(3) 2_455 .
C21 K2 N5 C24 10(4) 2_455 .
N4 K2 N5 C25 167.4(3) 2_455 .
N4 K2 N5 C25 -26.8(3) . .
N5 K2 N5 C25 142.8(4) 2_455 .
N3 K2 N5 C25 35.7(3) . .
N3 K2 N5 C25 -127.9(3) 2_455 .
C23 K2 N5 C25 116.0(4) 2_455 .
C21 K2 N5 C25 140(3) 2_455 .
C3 Si1 C1 Cr1 -66.9(3) . .
C2 Si1 C1 Cr1 53.7(3) . .
C4 Si1 C1 Cr1 172.3(3) . .
C3 Si1 C1 K1 129.6(7) . .
C2 Si1 C1 K1 -109.8(6) . .
C4 Si1 C1 K1 8.8(8) . .
N1 Cr1 C1 Si1 43.0(3) . .
N2 Cr1 C1 Si1 -143.6(2) . .
K1 Cr1 C1 Si1 -174.0(3) . .
N1 Cr1 C1 K1 -143.02(11) . .
N2 Cr1 C1 K1 30.33(14) . .
N2 K1 C1 Si1 142.8(7) . .
N2 K1 C1 Si1 -37.2(7) 7 .
C1 K1 C1 Si1 -24(100) 7 .
C11 K1 C1 Si1 11.5(7) 7 .
C16 K1 C1 Si1 -85.2(7) 7 .
Cr1 K1 C1 Si1 165.2(8) . .
Cr1 K1 C1 Si1 -14.8(8) 7 .
Si5 K1 C1 Si1 114.4(7) . .
Si5 K1 C1 Si1 -65.6(7) 7 .
Si4 K1 C1 Si1 161.8(7) . .
Si4 K1 C1 Si1 -18.2(7) 7 .
N2 K1 C1 Cr1 -22.41(11) . .
N2 K1 C1 Cr1 157.59(11) 7 .
C1 K1 C1 Cr1 171(100) 7 .
C11 K1 C1 Cr1 -153.75(16) 7 .
C16 K1 C1 Cr1 109.60(15) 7 .
Cr1 K1 C1 Cr1 180.0 7 .
Si5 K1 C1 Cr1 -50.81(11) . .
Si5 K1 C1 Cr1 129.19(11) 7 .
Si4 K1 C1 Cr1 -3.39(13) . .
Si4 K1 C1 Cr1 176.61(13) 7 .
C18 N3 C19 C20 -67.5(5) . .
C17 N3 C19 C20 175.2(4) . .
K2 N3 C19 C20 46.3(4) . .
C21 N4 C20 C19 -71.9(5) . .
C22 N4 C20 C19 169.1(4) . .
K2 N4 C20 C19 40.3(5) . .
N3 C19 C20 N4 -61.8(5) . .
C23 N5 C24 C24 65.2(7) . 2_455
C25 N5 C24 C24 -174.2(6) . 2_455
K2 N5 C24 C24 -37.2(7) . 2_455
